data_1554483
loop_
_publ_author_name
'Yi, Ruxia'
'Li, Xincheng'
'Wan, Boshun'

_publ_section_title
;
 Ring-opening and cyclization of aziridines with aryl azides: metal-free
 synthesis of 6-(triflyloxy)quinolines
;
_journal_issue 23
_journal_name_full 'Organic Chemistry Frontiers'
_journal_page_first 3488
_journal_paper_doi 10.1039/C8QO00984H
_journal_volume 5
_journal_year 2018
_chemical_formula_moiety 'C16 H9 Cl F3 N O3 S'
_chemical_formula_sum 'C16 H9 Cl F3 N O3 S'
_chemical_formula_weight 387.75
_space_group_crystal_system orthorhombic
_space_group_IT_number 45
_space_group_name_Hall 'I 2 -2c'
_space_group_name_H-M_alt 'I b a 2'
_atom_sites_solution_hydrogens geom
_atom_sites_solution_primary dual
_audit_creation_date 2018-03-10
_audit_creation_method
;
Olex2 1.2
(compiled 2017.08.10 svn.r3458 for OlexSys, GUI svn.r5381)
;
_audit_update_record
;
2018-03-18 deposited with the CCDC.
2018-10-24 downloaded from the CCDC.
;
_cell_angle_alpha 90
_cell_angle_beta 90
_cell_angle_gamma 90
_cell_formula_units_Z 8
_cell_length_a 15.569(2)
_cell_length_b 29.973(4)
_cell_length_c 7.0564(10)
_cell_measurement_reflns_used 2015
_cell_measurement_temperature 293(2)
_cell_measurement_theta_max 25.488
_cell_measurement_theta_min 2.949
_cell_volume 3292.9(8)
_computing_molecular_graphics 'Olex2 (Dolomanov et al., 2009)'
_computing_publication_material 'Olex2 (Dolomanov et al., 2009)'
_computing_structure_refinement 'ShelXL (Sheldrick, 2015)'
_computing_structure_solution 'ShelXT (Sheldrick, 2015)'
_diffrn_ambient_temperature 293(2)
_diffrn_detector_area_resol_mean 16.0971
_diffrn_measured_fraction_theta_full 0.996
_diffrn_measured_fraction_theta_max 0.996
_diffrn_measurement_device_type 'Bruker APEX-II CCD'
_diffrn_measurement_method '\f and \w scans'
_diffrn_radiation_type MoK\a
_diffrn_radiation_wavelength 0.71073
_diffrn_reflns_av_R_equivalents 0.0474
_diffrn_reflns_av_unetI/netI 0.0450
_diffrn_reflns_Laue_measured_fraction_full 0.996
_diffrn_reflns_Laue_measured_fraction_max 0.996
_diffrn_reflns_limit_h_max 16
_diffrn_reflns_limit_h_min -16
_diffrn_reflns_limit_k_max 32
_diffrn_reflns_limit_k_min -32
_diffrn_reflns_limit_l_max 7
_diffrn_reflns_limit_l_min -7
_diffrn_reflns_number 4604
_diffrn_reflns_point_group_measured_fraction_full 0.884
_diffrn_reflns_point_group_measured_fraction_max 0.884
_diffrn_reflns_theta_full 25.488
_diffrn_reflns_theta_max 25.488
_diffrn_reflns_theta_min 2.949
_diffrn_standards_number 0
_exptl_absorpt_coefficient_mu 0.406
_exptl_absorpt_correction_T_max 0.960
_exptl_absorpt_correction_T_min 0.907
_exptl_absorpt_correction_type multi-scan
_exptl_crystal_colour green
_exptl_crystal_density_diffrn 1.564
_exptl_crystal_density_method 'not measured'
_exptl_crystal_description block
_exptl_crystal_F_000 1568
_exptl_crystal_size_max 0.4
_exptl_crystal_size_mid 0.2
_exptl_crystal_size_min 0.1
_refine_diff_density_max 0.440
_refine_diff_density_min -0.522
_refine_diff_density_rms 0.138
_refine_ls_abs_structure_details
;
 Flack x determined using 584 quotients [(I+)-(I-)]/[(I+)+(I-)]
 (Parsons, Flack and Wagner, Acta Cryst. B69 (2013) 249-259).
;
_refine_ls_abs_structure_Flack -0.01(10)
_refine_ls_extinction_method none
_refine_ls_goodness_of_fit_ref 1.115
_refine_ls_hydrogen_treatment constr
_refine_ls_matrix_type full
_refine_ls_number_parameters 226
_refine_ls_number_reflns 2015
_refine_ls_number_restraints 1
_refine_ls_restrained_S_all 1.115
_refine_ls_R_factor_all 0.0547
_refine_ls_R_factor_gt 0.0494
_refine_ls_shift/su_max 0.000
_refine_ls_shift/su_mean 0.000
_refine_ls_structure_factor_coef Fsqd
_refine_ls_weighting_details 'w=1/[\s^2^(Fo^2^)+(0.0730P)^2^] where P=(Fo^2^+2Fc^2^)/3'
_refine_ls_weighting_scheme calc
_refine_ls_wR_factor_gt 0.1180
_refine_ls_wR_factor_ref 0.1234
_reflns_Friedel_coverage 0.609
_reflns_Friedel_fraction_full 0.747
_reflns_Friedel_fraction_max 0.747
_reflns_number_gt 1721
_reflns_number_total 2015
_reflns_threshold_expression 'I > 2\s(I)'
_cod_data_source_file c8qo00984h2.cif
_cod_data_source_block yrx-74c
_cod_database_code 1554483
_shelx_shelxl_version_number 2016/6
_shelx_space_group_comment
;
The symmetry employed for this shelxl refinement is uniquely defined
by the following loop, which should always be used as a source of
symmetry information in preference to the above space-group names.
They are only intended as comments.
;
_olex2_refinement_description
;
1. Fixed Uiso
 At 1.2 times of:
  All C(H) groups
2.a Aromatic/amide H refined with riding coordinates:
 C8(H8), C12(H12), C3(H3), C10(H10), C5(H5), C13(H13), C16(H16), C14(H14),
 C15(H15)
;

loop_
_space_group_symop_operation_xyz
'x, y, z'
'-x, -y, z'
'x+1/2, -y+1/2, z'
'-x+1/2, y+1/2, z'
'x+1/2, y+1/2, z+1/2'
'-x+1/2, -y+1/2, z+1/2'
'x+1, -y+1, z+1/2'
'-x+1, y+1, z+1/2'

loop_
_atom_site_label
_atom_site_type_symbol
_atom_site_fract_x
_atom_site_fract_y
_atom_site_fract_z
_atom_site_U_iso_or_equiv
_atom_site_adp_type
_atom_site_occupancy
_atom_site_site_symmetry_order
_atom_site_calc_flag
_atom_site_refinement_flags_posn
Cl1 Cl 0.74890(8) 0.21911(5) 0.6196(3) 0.0530(5) Uani 1 1 d .
S1 S 0.68851(10) 0.11323(5) 0.4672(3) 0.0573(5) Uani 1 1 d .
O2 O 0.6754(3) 0.13867(18) 0.3017(6) 0.0687(14) Uani 1 1 d .
O1 O 0.6471(3) 0.13693(13) 0.6428(6) 0.0531(11) Uani 1 1 d .
O3 O 0.7690(3) 0.09656(18) 0.5235(8) 0.0802(16) Uani 1 1 d .
N1 N 0.4440(3) 0.28891(16) 0.6059(8) 0.0499(12) Uani 1 1 d .
C7 C 0.5883(3) 0.25675(18) 0.6104(9) 0.0396(13) Uani 1 1 d .
F1 F 0.5384(3) 0.07688(17) 0.4173(11) 0.1161(19) Uani 1 1 d .
C8 C 0.6223(3) 0.29990(18) 0.6064(9) 0.0421(13) Uani 1 1 d .
H8 H 0.681600 0.303820 0.607338 0.050 Uiso 1 1 calc R
C6 C 0.4964(3) 0.25212(17) 0.6097(9) 0.0405(13) Uani 1 1 d .
C11 C 0.6021(4) 0.38288(19) 0.5955(9) 0.0462(14) Uani 1 1 d .
C9 C 0.5694(3) 0.33668(18) 0.6010(8) 0.0421(13) Uani 1 1 d .
C12 C 0.6728(4) 0.3936(2) 0.4871(12) 0.0613(17) Uani 1 1 d .
H12 H 0.699951 0.371572 0.416158 0.074 Uiso 1 1 calc R
C4 C 0.6376(3) 0.21698(18) 0.6176(10) 0.0397(12) Uani 1 1 d .
F3 F 0.6438(5) 0.0382(2) 0.3225(13) 0.168(4) Uani 1 1 d .
C2 C 0.5973(4) 0.17660(19) 0.6221(9) 0.0455(13) Uani 1 1 d .
F2 F 0.6164(5) 0.04317(19) 0.6144(12) 0.145(3) Uani 1 1 d .
C3 C 0.5077(4) 0.1726(2) 0.6225(9) 0.0521(14) Uani 1 1 d .
H3 H 0.481991 0.144577 0.626670 0.063 Uiso 1 1 calc R
C10 C 0.4793(3) 0.3281(2) 0.6009(9) 0.0470(14) Uani 1 1 d .
H10 H 0.442843 0.352619 0.596954 0.056 Uiso 1 1 calc R
C5 C 0.4588(4) 0.2099(2) 0.6166(11) 0.0510(14) Uani 1 1 d .
H5 H 0.399280 0.207386 0.617184 0.061 Uiso 1 1 calc R
C13 C 0.7038(5) 0.4373(2) 0.4834(14) 0.079(2) Uani 1 1 d .
H13 H 0.751643 0.444254 0.410380 0.095 Uiso 1 1 calc R
C16 C 0.5622(4) 0.4166(2) 0.6996(11) 0.0610(18) Uani 1 1 d .
H16 H 0.513845 0.410182 0.771863 0.073 Uiso 1 1 calc R
C14 C 0.6641(6) 0.4696(3) 0.5861(15) 0.084(3) Uani 1 1 d .
H14 H 0.684656 0.498747 0.581646 0.101 Uiso 1 1 calc R
C15 C 0.5944(6) 0.4597(2) 0.6959(14) 0.079(2) Uani 1 1 d .
H15 H 0.568528 0.481947 0.768088 0.095 Uiso 1 1 calc R
C1 C 0.6178(6) 0.0652(3) 0.4519(17) 0.091(2) Uani 1 1 d .

loop_
_atom_site_aniso_label
_atom_site_aniso_U_11
_atom_site_aniso_U_22
_atom_site_aniso_U_33
_atom_site_aniso_U_23
_atom_site_aniso_U_13
_atom_site_aniso_U_12
Cl1 0.0293(8) 0.0586(9) 0.0712(10) 0.0022(8) -0.0023(8) 0.0044(6)
S1 0.0559(10) 0.0557(9) 0.0604(9) -0.0002(10) -0.0033(9) 0.0162(7)
O2 0.077(3) 0.076(3) 0.054(3) 0.006(3) 0.003(3) 0.026(3)
O1 0.055(3) 0.052(2) 0.053(3) 0.008(2) 0.000(2) 0.005(2)
O3 0.063(3) 0.087(3) 0.091(4) 0.003(3) -0.010(3) 0.032(3)
N1 0.033(3) 0.064(3) 0.053(3) 0.001(3) 0.001(3) 0.005(2)
C7 0.032(3) 0.056(3) 0.030(3) 0.001(3) 0.003(3) 0.000(2)
F1 0.085(3) 0.094(3) 0.169(5) -0.008(4) -0.029(4) -0.013(3)
C8 0.029(3) 0.056(3) 0.041(3) -0.001(3) 0.002(3) 0.002(3)
C6 0.028(3) 0.056(3) 0.038(3) 0.001(3) 0.006(3) 0.000(3)
C11 0.043(3) 0.053(3) 0.043(3) 0.007(3) -0.003(3) 0.005(3)
C9 0.038(3) 0.056(3) 0.032(3) 0.003(3) 0.002(3) 0.006(3)
C12 0.064(4) 0.058(4) 0.062(4) 0.003(4) 0.008(4) -0.005(3)
C4 0.026(3) 0.054(3) 0.039(3) 0.000(3) -0.003(3) 0.003(2)
F3 0.172(8) 0.111(5) 0.220(8) -0.095(6) 0.033(7) -0.014(5)
C2 0.041(3) 0.054(3) 0.042(3) 0.002(3) 0.002(3) 0.006(3)
F2 0.170(6) 0.094(4) 0.172(6) 0.052(5) -0.026(6) -0.031(4)
C3 0.045(3) 0.056(3) 0.056(4) 0.004(3) 0.008(4) -0.010(3)
C10 0.037(3) 0.056(3) 0.049(4) 0.006(3) 0.003(3) 0.011(3)
C5 0.033(3) 0.066(4) 0.054(3) 0.000(4) 0.004(3) -0.003(3)
C13 0.089(6) 0.066(4) 0.081(5) 0.009(5) 0.016(5) -0.018(4)
C16 0.050(4) 0.063(4) 0.069(4) -0.003(4) -0.002(4) 0.016(3)
C14 0.097(6) 0.058(4) 0.099(6) 0.010(5) -0.013(6) -0.015(5)
C15 0.078(5) 0.059(5) 0.101(6) -0.013(4) -0.017(5) 0.016(4)
C1 0.093(7) 0.065(5) 0.116(7) -0.007(6) -0.009(7) 0.009(4)

loop_
_atom_type_symbol
_atom_type_description
_atom_type_scat_dispersion_real
_atom_type_scat_dispersion_imag
_atom_type_scat_source
C C 0.0033 0.0016 'International Tables Vol C Tables 4.2.6.8 and 6.1.1.4'
H H 0.0000 0.0000 'International Tables Vol C Tables 4.2.6.8 and 6.1.1.4'
Cl Cl 0.1484 0.1585 'International Tables Vol C Tables 4.2.6.8 and 6.1.1.4'
F F 0.0171 0.0103 'International Tables Vol C Tables 4.2.6.8 and 6.1.1.4'
N N 0.0061 0.0033 'International Tables Vol C Tables 4.2.6.8 and 6.1.1.4'
O O 0.0106 0.0060 'International Tables Vol C Tables 4.2.6.8 and 6.1.1.4'
S S 0.1246 0.1234 'International Tables Vol C Tables 4.2.6.8 and 6.1.1.4'

loop_
_geom_angle_atom_site_label_1
_geom_angle_atom_site_label_2
_geom_angle_atom_site_label_3
_geom_angle
O2 S1 O1 110.5(2)
O2 S1 C1 107.0(4)
O1 S1 C1 99.0(4)
O3 S1 O2 123.7(3)
O3 S1 O1 107.7(3)
O3 S1 C1 106.0(4)
C2 O1 S1 121.4(4)
C10 N1 C6 118.4(5)
C8 C7 C6 117.8(5)
C8 C7 C4 125.0(5)
C4 C7 C6 117.2(5)
C9 C8 C7 121.0(5)
N1 C6 C7 121.0(5)
N1 C6 C5 118.7(5)
C5 C6 C7 120.4(5)
C12 C11 C9 120.5(6)
C12 C11 C16 118.6(6)
C16 C11 C9 120.9(6)
C8 C9 C11 123.1(5)
C8 C9 C10 116.3(5)
C10 C9 C11 120.6(5)
C11 C12 C13 120.3(7)
C7 C4 Cl1 120.7(4)
C2 C4 Cl1 119.5(4)
C2 C4 C7 119.9(5)
C4 C2 O1 119.5(5)
C4 C2 C3 122.3(5)
C3 C2 O1 118.0(5)
C5 C3 C2 119.2(6)
N1 C10 C9 125.5(5)
C3 C5 C6 121.0(6)
C14 C13 C12 120.2(8)
C15 C16 C11 120.3(7)
C13 C14 C15 120.6(7)
C14 C15 C16 120.0(7)
F1 C1 S1 111.9(5)
F1 C1 F2 106.2(9)
F3 C1 S1 110.5(8)
F3 C1 F1 109.5(9)
F3 C1 F2 107.9(8)
F2 C1 S1 110.8(7)

loop_
_geom_bond_atom_site_label_1
_geom_bond_atom_site_label_2
_geom_bond_distance
Cl1 C4 1.734(5)
S1 O2 1.409(5)
S1 O1 1.567(5)
S1 O3 1.406(5)
S1 C1 1.815(9)
O1 C2 1.427(6)
N1 C6 1.372(7)
N1 C10 1.297(7)
C7 C8 1.398(8)
C7 C6 1.437(8)
C7 C4 1.418(7)
F1 C1 1.307(9)
C8 C9 1.377(8)
C6 C5 1.395(8)
C11 C9 1.475(8)
C11 C12 1.378(9)
C11 C16 1.396(9)
C9 C10 1.426(8)
C12 C13 1.396(10)
C4 C2 1.364(7)
F3 C1 1.285(12)
C2 C3 1.401(8)
F2 C1 1.323(13)
C3 C5 1.354(9)
C13 C14 1.359(12)
C16 C15 1.386(10)
C14 C15 1.366(12)
